data_7129641
loop_
_publ_author_name
'He, Chuan'
'Zhu, Liru'
'Guo, Yonghong'
'Zu, Bing'
'Ke, Jie'

_publ_section_title
;
 Electrochemical \a-Thiolation and Azidation of 1,3-Dicarbonyls
;
_journal_name_full 'Chemical Communications'
_journal_paper_doi 10.1039/D1CC06891A
_journal_year 2022
_chemical_formula_moiety 'C11 H9 N3 O3'
_chemical_formula_sum 'C12 H9 N2 O3'
_chemical_formula_weight 229.21
_space_group_crystal_system triclinic
_space_group_IT_number 2
_space_group_name_Hall '-P 1'
_space_group_name_H-M_alt 'P -1'
_atom_sites_solution_hydrogens geom
_atom_sites_solution_primary dual
_audit_creation_date 2020-12-17
_audit_creation_method
;
Olex2 1.3
(compiled 2020.07.31 svn.rc2a77460 for OlexSys, GUI svn.r6145)
;
_audit_update_record
;
2021-10-12 deposited with the CCDC.	2022-01-31 downloaded from the CCDC.
;
_cell_angle_alpha 88.672(2)
_cell_angle_beta 79.601(2)
_cell_angle_gamma 65.232(2)
_cell_formula_units_Z 2
_cell_length_a 7.8656(4)
_cell_length_b 8.0258(4)
_cell_length_c 9.6858(5)
_cell_measurement_reflns_used 5253
_cell_measurement_temperature 150(2)
_cell_measurement_theta_max 68.32
_cell_measurement_theta_min 4.65
_cell_volume 545.14(5)
_computing_cell_refinement 'SAINT V8.40A (Bruker, 2019)'
_computing_data_reduction 'SAINT V8.40A (Bruker, 2019)'
_computing_molecular_graphics 'Olex2 1.3 (Dolomanov et al., 2009)'
_computing_publication_material 'Olex2 1.3 (Dolomanov et al., 2009)'
_computing_structure_refinement 'ShelXL (Sheldrick, 2015)'
_computing_structure_solution 'SHELXT 2014/5 (Sheldrick, 2014)'
_diffrn_ambient_temperature 150.0
_diffrn_detector 'Bruker PHOTON 100 area detector'
_diffrn_detector_area_resol_mean 7.9
_diffrn_detector_type 'CMOS area detector'
_diffrn_measured_fraction_theta_full 0.994
_diffrn_measured_fraction_theta_max 0.993
_diffrn_measurement_device 'three-circle diffractometer'
_diffrn_measurement_device_type 'Bruker CMOS area detector'
_diffrn_measurement_method '\w and \f scans'
_diffrn_radiation_monochromator 'mirror optics'
_diffrn_radiation_probe x-ray
_diffrn_radiation_type CuK\a
_diffrn_radiation_wavelength 1.54178
_diffrn_reflns_av_R_equivalents 0.0319
_diffrn_reflns_av_unetI/netI 0.0293
_diffrn_reflns_Laue_measured_fraction_full 0.994
_diffrn_reflns_Laue_measured_fraction_max 0.993
_diffrn_reflns_limit_h_max 9
_diffrn_reflns_limit_h_min -9
_diffrn_reflns_limit_k_max 9
_diffrn_reflns_limit_k_min -8
_diffrn_reflns_limit_l_max 11
_diffrn_reflns_limit_l_min -11
_diffrn_reflns_number 6663
_diffrn_reflns_point_group_measured_fraction_full 0.994
_diffrn_reflns_point_group_measured_fraction_max 0.993
_diffrn_reflns_theta_full 67.679
_diffrn_reflns_theta_max 68.394
_diffrn_reflns_theta_min 6.083
_diffrn_source 'microfocus sealed X-ray tube'
_diffrn_source_current 1.1
_diffrn_source_power 0.055
_diffrn_source_type 'Incoatec I\ms'
_diffrn_source_voltage 50.0
_diffrn_standards_number 0
_exptl_absorpt_coefficient_mu 0.859
_exptl_absorpt_correction_T_max 0.7531
_exptl_absorpt_correction_T_min 0.6312
_exptl_absorpt_correction_type none
_exptl_absorpt_process_details
;
SADABS-2016/2 (Bruker,2016/2) was used for absorption correction.
wR2(int) was 0.0783 before and 0.0450 after correction.
The Ratio of minimum to maximum transmission is 0.8381.
The \l/2 correction factor is Not present.
;
_exptl_crystal_colour colourless
_exptl_crystal_colour_primary colourless
_exptl_crystal_density_diffrn 1.396
_exptl_crystal_description block
_exptl_crystal_F_000 238
_exptl_crystal_size_max 0.32
_exptl_crystal_size_mid 0.31
_exptl_crystal_size_min 0.25
_refine_diff_density_max 0.269
_refine_diff_density_min -0.157
_refine_diff_density_rms 0.037
_refine_ls_extinction_method none
_refine_ls_goodness_of_fit_ref 1.045
_refine_ls_hydrogen_treatment constr
_refine_ls_matrix_type full
_refine_ls_number_parameters 155
_refine_ls_number_reflns 2001
_refine_ls_number_restraints 0
_refine_ls_restrained_S_all 1.045
_refine_ls_R_factor_all 0.0350
_refine_ls_R_factor_gt 0.0328
_refine_ls_shift/su_max 0.000
_refine_ls_shift/su_mean 0.000
_refine_ls_structure_factor_coef Fsqd
_refine_ls_weighting_details 'w=1/[\s^2^(Fo^2^)+(0.0338P)^2^+0.1780P] where P=(Fo^2^+2Fc^2^)/3'
_refine_ls_weighting_scheme calc
_refine_ls_wR_factor_gt 0.0813
_refine_ls_wR_factor_ref 0.0826
_reflns_Friedel_coverage 0.000
_reflns_number_gt 1872
_reflns_number_total 2001
_reflns_threshold_expression 'I > 2\s(I)'
_cod_data_source_file d1cc06891a2.cif
_cod_data_source_block cxy3140_0m
_cod_database_code 7129641
_shelx_shelxl_version_number 2018/3
_shelx_space_group_comment
;
The symmetry employed for this shelxl refinement is uniquely defined
by the following loop, which should always be used as a source of
symmetry information in preference to the above space-group names.
They are only intended as comments.
;
_olex2_refinement_description
;
1. Fixed Uiso
 At 1.2 times of:
  All C(H) groups, All C(H,H) groups
 At 1.5 times of:
  All C(H,H,H) groups
2.a Secondary CH2 refined with riding coordinates:
 C11(H11A,H11B)
2.b Aromatic/amide H refined with riding coordinates:
 C6(H6), C7(H7), C9(H9), C10(H10)
2.c Idealised Me refined as rotating group:
 C1(H1A,H1B,H1C)
;
_olex2_submission_special_instructions 'No special instructions were received'

loop_
_space_group_symop_operation_xyz
'x, y, z'
'-x, -y, -z'

loop_
_atom_site_label
_atom_site_type_symbol
_atom_site_fract_x
_atom_site_fract_y
_atom_site_fract_z
_atom_site_U_iso_or_equiv
_atom_site_adp_type
_atom_site_occupancy
_atom_site_site_symmetry_order
_atom_site_calc_flag
_atom_site_refinement_flags_posn
_atom_site_refinement_flags_adp
_atom_site_refinement_flags_occupancy
_atom_site_disorder_assembly
_atom_site_disorder_group
O1 O 0.37719(12) 0.02238(11) 0.24371(9) 0.0288(2) Uani 1 1 d . . . . .
O2 O 0.54812(12) 0.23237(12) 0.41784(9) 0.0327(2) Uani 1 1 d . . . . .
O3 O 0.65871(12) -0.05942(11) 0.09639(9) 0.0288(2) Uani 1 1 d . . . . .
N1 N 0.62927(15) 0.29790(14) 0.10698(11) 0.0312(3) Uani 1 1 d . . . . .
N2 N 0.94097(18) 0.1344(2) 0.15339(15) 0.0499(3) Uani 1 1 d . . . . .
C1 C 0.3993(2) -0.16654(17) 0.24195(14) 0.0344(3) Uani 1 1 d . . . . .
H1A H 0.388840 -0.202567 0.148969 0.052 Uiso 1 1 calc GR . . . .
H1B H 0.299401 -0.177226 0.313316 0.052 Uiso 1 1 calc GR . . . .
H1C H 0.524654 -0.247332 0.262396 0.052 Uiso 1 1 calc GR . . . .
C2 C 0.51662(16) 0.05400(15) 0.16639(11) 0.0221(2) Uani 1 1 d . . . . .
C3 C 0.47149(16) 0.25720(15) 0.18293(12) 0.0240(3) Uani 1 1 d . . . . .
C4 C 0.43783(16) 0.31477(15) 0.34157(12) 0.0236(3) Uani 1 1 d . . . . .
C5 C 0.26046(16) 0.48271(15) 0.37237(12) 0.0237(3) Uani 1 1 d . . . . .
C6 C 0.18049(17) 0.59132(16) 0.49755(13) 0.0283(3) Uani 1 1 d . . . . .
H6 H 0.240234 0.560026 0.577223 0.034 Uiso 1 1 calc R . . . .
C7 C 0.01160(19) 0.74596(17) 0.50214(15) 0.0342(3) Uani 1 1 d . . . . .
H7 H -0.046192 0.823084 0.585910 0.041 Uiso 1 1 calc R . . . .
C8 C 0.17572(17) 0.52503(15) 0.25478(13) 0.0247(3) Uani 1 1 d . . . . .
C9 C 0.00539(18) 0.68055(17) 0.26017(14) 0.0316(3) Uani 1 1 d . . . . .
H9 H -0.054740 0.711431 0.180669 0.038 Uiso 1 1 calc R . . . .
C10 C -0.07457(18) 0.78943(17) 0.38427(15) 0.0365(3) Uani 1 1 d . . . . .
H10 H -0.190821 0.896235 0.389239 0.044 Uiso 1 1 calc R . . . .
C11 C 0.28785(17) 0.38599(16) 0.13291(13) 0.0273(3) Uani 1 1 d . . . . .
H11A H 0.317516 0.446912 0.047833 0.033 Uiso 1 1 calc R . . . .
H11B H 0.215818 0.317123 0.111428 0.033 Uiso 1 1 calc R . . . .
N3 N 0.78790(16) 0.20608(15) 0.13847(11) 0.0331(3) Uani 1 1 d . . . . .

loop_
_atom_site_aniso_label
_atom_site_aniso_U_11
_atom_site_aniso_U_22
_atom_site_aniso_U_33
_atom_site_aniso_U_23
_atom_site_aniso_U_13
_atom_site_aniso_U_12
O1 0.0311(5) 0.0244(4) 0.0304(4) -0.0007(3) 0.0014(3) -0.0142(4)
O2 0.0324(5) 0.0313(5) 0.0319(5) 0.0018(4) -0.0144(4) -0.0077(4)
O3 0.0235(4) 0.0261(4) 0.0315(5) -0.0030(3) -0.0041(3) -0.0054(3)
N1 0.0302(6) 0.0311(5) 0.0339(6) 0.0080(4) -0.0050(4) -0.0153(5)
N2 0.0315(7) 0.0723(9) 0.0511(8) 0.0081(7) -0.0079(6) -0.0271(7)
C1 0.0452(8) 0.0274(6) 0.0352(7) 0.0017(5) -0.0044(6) -0.0211(6)
C2 0.0223(6) 0.0239(6) 0.0205(5) 0.0023(4) -0.0075(4) -0.0088(5)
C3 0.0243(6) 0.0231(6) 0.0244(6) 0.0031(4) -0.0051(5) -0.0096(5)
C4 0.0252(6) 0.0219(5) 0.0265(6) 0.0021(4) -0.0067(5) -0.0120(5)
C5 0.0242(6) 0.0203(5) 0.0288(6) 0.0022(4) -0.0038(5) -0.0122(5)
C6 0.0305(6) 0.0271(6) 0.0302(6) -0.0003(5) -0.0020(5) -0.0165(5)
C7 0.0324(7) 0.0273(6) 0.0389(7) -0.0052(5) 0.0052(5) -0.0131(5)
C8 0.0248(6) 0.0204(5) 0.0306(6) 0.0047(5) -0.0052(5) -0.0114(5)
C9 0.0266(6) 0.0265(6) 0.0397(7) 0.0071(5) -0.0084(5) -0.0087(5)
C10 0.0265(6) 0.0247(6) 0.0498(8) 0.0019(6) 0.0003(6) -0.0056(5)
C11 0.0289(6) 0.0228(6) 0.0281(6) 0.0041(5) -0.0100(5) -0.0072(5)
N3 0.0333(6) 0.0406(6) 0.0310(6) 0.0037(5) -0.0033(5) -0.0222(5)

loop_
_atom_type_symbol
_atom_type_description
_atom_type_scat_dispersion_real
_atom_type_scat_dispersion_imag
_atom_type_scat_source
C C 0.0181 0.0091 'International Tables Vol C Tables 4.2.6.8 and 6.1.1.4'
H H 0.0000 0.0000 'International Tables Vol C Tables 4.2.6.8 and 6.1.1.4'
N N 0.0311 0.0180 'International Tables Vol C Tables 4.2.6.8 and 6.1.1.4'
O O 0.0492 0.0322 'International Tables Vol C Tables 4.2.6.8 and 6.1.1.4'

loop_
_geom_angle_atom_site_label_1
_geom_angle_atom_site_label_2
_geom_angle_atom_site_label_3
_geom_angle
_geom_angle_site_symmetry_1
_geom_angle_site_symmetry_3
_geom_angle_publ_flag
C2 O1 C1 116.55(9) . . ?
N3 N1 C3 115.36(10) . . ?
O1 C1 H1A 109.5 . . ?
O1 C1 H1B 109.5 . . ?
O1 C1 H1C 109.5 . . ?
H1A C1 H1B 109.5 . . ?
H1A C1 H1C 109.5 . . ?
H1B C1 H1C 109.5 . . ?
O1 C2 C3 109.35(9) . . ?
O3 C2 O1 125.77(10) . . ?
O3 C2 C3 124.86(10) . . ?
N1 C3 C2 111.63(9) . . ?
N1 C3 C4 108.23(9) . . ?
N1 C3 C11 107.83(9) . . ?
C2 C3 C4 109.65(9) . . ?
C2 C3 C11 114.06(9) . . ?
C11 C3 C4 105.10(9) . . ?
O2 C4 C3 123.15(10) . . ?
O2 C4 C5 129.45(11) . . ?
C5 C4 C3 107.36(9) . . ?
C6 C5 C4 127.94(11) . . ?
C8 C5 C4 109.88(10) . . ?
C8 C5 C6 122.17(11) . . ?
C5 C6 H6 121.1 . . ?
C7 C6 C5 117.88(12) . . ?
C7 C6 H6 121.1 . . ?
C6 C7 H7 119.9 . . ?
C6 C7 C10 120.29(12) . . ?
C10 C7 H7 119.9 . . ?
C5 C8 C9 119.69(11) . . ?
C5 C8 C11 112.34(10) . . ?
C9 C8 C11 127.96(11) . . ?
C8 C9 H9 120.8 . . ?
C10 C9 C8 118.40(12) . . ?
C10 C9 H9 120.8 . . ?
C7 C10 H10 119.2 . . ?
C9 C10 C7 121.57(12) . . ?
C9 C10 H10 119.2 . . ?
C3 C11 H11A 110.8 . . ?
C3 C11 H11B 110.8 . . ?
C8 C11 C3 104.55(9) . . ?
C8 C11 H11A 110.8 . . ?
C8 C11 H11B 110.8 . . ?
H11A C11 H11B 108.9 . . ?
N2 N3 N1 170.80(13) . . ?

loop_
_geom_bond_atom_site_label_1
_geom_bond_atom_site_label_2
_geom_bond_distance
_geom_bond_site_symmetry_2
_geom_bond_publ_flag
O1 C1 1.4521(14) . ?
O1 C2 1.3250(14) . ?
O2 C4 1.2098(14) . ?
O3 C2 1.2000(14) . ?
N1 C3 1.4789(15) . ?
N1 N3 1.2447(16) . ?
N2 N3 1.1315(17) . ?
C1 H1A 0.9800 . ?
C1 H1B 0.9800 . ?
C1 H1C 0.9800 . ?
C2 C3 1.5224(15) . ?
C3 C4 1.5582(16) . ?
C3 C11 1.5388(16) . ?
C4 C5 1.4645(16) . ?
C5 C6 1.3927(17) . ?
C5 C8 1.3869(17) . ?
C6 H6 0.9500 . ?
C6 C7 1.3809(18) . ?
C7 H7 0.9500 . ?
C7 C10 1.395(2) . ?
C8 C9 1.3900(17) . ?
C8 C11 1.5089(17) . ?
C9 H9 0.9500 . ?
C9 C10 1.385(2) . ?
C10 H10 0.9500 . ?
C11 H11A 0.9900 . ?
C11 H11B 0.9900 . ?

loop_
_geom_torsion_atom_site_label_1
_geom_torsion_atom_site_label_2
_geom_torsion_atom_site_label_3
_geom_torsion_atom_site_label_4
_geom_torsion
_geom_torsion_site_symmetry_1
_geom_torsion_site_symmetry_2
_geom_torsion_site_symmetry_3
_geom_torsion_site_symmetry_4
_geom_torsion_publ_flag
O1 C2 C3 N1 175.83(9) . . . . ?
O1 C2 C3 C4 55.89(12) . . . . ?
O1 C2 C3 C11 -61.64(12) . . . . ?
O2 C4 C5 C6 2.5(2) . . . . ?
O2 C4 C5 C8 -177.82(12) . . . . ?
O3 C2 C3 N1 -2.68(16) . . . . ?
O3 C2 C3 C4 -122.62(12) . . . . ?
O3 C2 C3 C11 119.85(12) . . . . ?
N1 C3 C4 O2 -70.92(14) . . . . ?
N1 C3 C4 C5 106.79(10) . . . . ?
N1 C3 C11 C8 -106.84(10) . . . . ?
C1 O1 C2 O3 -0.45(17) . . . . ?
C1 O1 C2 C3 -178.94(9) . . . . ?
C2 C3 C4 O2 51.08(14) . . . . ?
C2 C3 C4 C5 -131.22(9) . . . . ?
C2 C3 C11 C8 128.57(10) . . . . ?
C3 C4 C5 C6 -174.98(11) . . . . ?
C3 C4 C5 C8 4.67(12) . . . . ?
C4 C3 C11 C8 8.44(11) . . . . ?
C4 C5 C6 C7 179.36(11) . . . . ?
C4 C5 C8 C9 -179.63(10) . . . . ?
C4 C5 C8 C11 0.97(13) . . . . ?
C5 C6 C7 C10 0.26(18) . . . . ?
C5 C8 C9 C10 0.14(18) . . . . ?
C5 C8 C11 C3 -6.18(13) . . . . ?
C6 C5 C8 C9 0.04(17) . . . . ?
C6 C5 C8 C11 -179.36(10) . . . . ?
C6 C7 C10 C9 -0.1(2) . . . . ?
C8 C5 C6 C7 -0.24(17) . . . . ?
C8 C9 C10 C7 -0.13(19) . . . . ?
C9 C8 C11 C3 174.48(11) . . . . ?
C11 C3 C4 O2 174.08(11) . . . . ?
C11 C3 C4 C5 -8.22(12) . . . . ?
C11 C8 C9 C10 179.44(11) . . . . ?
N3 N1 C3 C2 -55.23(14) . . . . ?
N3 N1 C3 C4 65.53(13) . . . . ?
N3 N1 C3 C11 178.73(10) . . . . ?
